data_1546074
loop_
_publ_author_name
'Ma, Xiao-Yan'
'An, Xian-Tao'
'Zhao, Xian-He'
'Du, Ji-Yuan'
'Deng, Yu-Hua'
'Zhang, Xiang-Zhi'
'Fan, Chun-An'

_publ_section_title
;
 Au-Catalyzed [2 + 3] Annulation of Enamides with Propargyl Esters: Total
 Synthesis of Cephalotaxine and Cephalezomine H.
;
_journal_issue 11
_journal_name_full 'Organic letters'
_journal_page_first 2965
_journal_page_last 2968
_journal_paper_doi 10.1021/acs.orglett.7b01202
_journal_volume 19
_journal_year 2017
_chemical_formula_moiety 'C24 H25 N O4'
_chemical_formula_sum 'C24 H25 N O4'
_chemical_formula_weight 391.45
_chemical_name_systematic
;
 ? 
;
_space_group_crystal_system monoclinic
_space_group_IT_number 15
_space_group_name_Hall '-C 2yc'
_space_group_name_H-M_alt 'C 1 2/c 1'
_symmetry_space_group_name_Hall '-C 2yc'
_symmetry_space_group_name_H-M 'C 1 2/c 1'
_atom_sites_solution_hydrogens geom
_atom_sites_solution_primary direct
_atom_sites_solution_secondary difmap
_audit_creation_date 2016-09-17
_audit_creation_method
;
Olex2 1.2
(compiled 2014.09.19 svn.r3010 for OlexSys, GUI svn.r4874)
;
_cell_angle_alpha 90.00
_cell_angle_beta 126.130(7)
_cell_angle_gamma 90.00
_cell_formula_units_Z 8
_cell_length_a 25.91(2)
_cell_length_b 11.234(9)
_cell_length_c 17.776(14)
_cell_measurement_reflns_used 2261
_cell_measurement_temperature 296(2)
_cell_measurement_theta_max 23.75
_cell_measurement_theta_min 2.81
_cell_volume 4179(6)
_computing_cell_refinement 'Bruker SAINT'
_computing_data_collection 'Bruker APEX2'
_computing_data_reduction 'Bruker SAINT'
_computing_molecular_graphics 'Olex2 (Dolomanov et al., 2009)'
_computing_publication_material 'Olex2 (Dolomanov et al., 2009)'
_computing_structure_refinement 'SHELXL-97 (Sheldrick, 2008)'
_computing_structure_solution 'SHELXS-97 (Sheldrick, 2008)'
_diffrn_ambient_temperature 296(2)
_diffrn_measured_fraction_theta_full 0.994
_diffrn_measured_fraction_theta_max 0.994
_diffrn_measurement_device_type 'Bruker APEX-II CCD'
_diffrn_measurement_method '\f and \w scans'
_diffrn_radiation_monochromator graphite
_diffrn_radiation_type MoK\a
_diffrn_radiation_wavelength 0.71073
_diffrn_reflns_av_R_equivalents 0.0487
_diffrn_reflns_av_unetI/netI 0.0602
_diffrn_reflns_limit_h_max 31
_diffrn_reflns_limit_h_min -20
_diffrn_reflns_limit_k_max 12
_diffrn_reflns_limit_k_min -13
_diffrn_reflns_limit_l_max 19
_diffrn_reflns_limit_l_min -21
_diffrn_reflns_number 10615
_diffrn_reflns_theta_full 25.50
_diffrn_reflns_theta_max 25.50
_diffrn_reflns_theta_min 2.15
_diffrn_source 'fine-focus sealed tube'
_diffrn_standards_number 0
_exptl_absorpt_coefficient_mu 0.084
_exptl_absorpt_correction_T_max 0.9841
_exptl_absorpt_correction_T_min 0.9808
_exptl_absorpt_correction_type multi-scan
_exptl_absorpt_process_details SADABS
_exptl_crystal_colour colorless
_exptl_crystal_density_diffrn 1.245
_exptl_crystal_density_method 'not measured'
_exptl_crystal_description block
_exptl_crystal_F_000 1664
_exptl_crystal_size_max 0.23
_exptl_crystal_size_mid 0.22
_exptl_crystal_size_min 0.19
_refine_diff_density_max 0.162
_refine_diff_density_min -0.179
_refine_diff_density_rms 0.033
_refine_ls_extinction_coef 0.0223(11)
_refine_ls_extinction_expression Fc^*^=kFc[1+0.001xFc^2^\l^3^/sin(2\q)]^-1/4^
_refine_ls_extinction_method SHELXL
_refine_ls_goodness_of_fit_ref 1.023
_refine_ls_hydrogen_treatment constr
_refine_ls_matrix_type full
_refine_ls_number_parameters 266
_refine_ls_number_reflns 3868
_refine_ls_number_restraints 0
_refine_ls_restrained_S_all 1.023
_refine_ls_R_factor_all 0.0953
_refine_ls_R_factor_gt 0.0482
_refine_ls_shift/su_max 0.000
_refine_ls_shift/su_mean 0.000
_refine_ls_structure_factor_coef Fsqd
_refine_ls_weighting_details 'calc w=1/[\s^2^(Fo^2^)+(0.0587P)^2^+0.9004P] where P=(Fo^2^+2Fc^2^)/3'
_refine_ls_weighting_scheme calc
_refine_ls_wR_factor_gt 0.1129
_refine_ls_wR_factor_ref 0.1405
_reflns_number_gt 2197
_reflns_number_total 3868
_reflns_threshold_expression >2sigma(I)
_cod_data_source_file ol7b01202_si_002.cif
_cod_data_source_block cis_3aa
_cod_depositor_comments 'Adding full bibliography for 1546073--1546077.cif.'
_cod_original_cell_volume 4178(6)
_cod_database_code 1546074
_olex2_refinement_description
;
1. Others
 Fixed Uiso: H1(0.088) H2(0.112) H3(0.123) H4(0.123) H5(0.099) H7A(0.074)
 H7B(0.074) H11A(0.08) H11B(0.08) H12(0.084) H14(0.061) H16(0.076) H17(0.1)
 H18(0.118) H19(0.11) H20(0.086) H21A(0.141) H21B(0.141) H21C(0.141)
 H22A(0.138) H22B(0.138) H22C(0.138) H24A(0.157) H24B(0.157) H24C(0.157)
 Fixed X: H1(0.1288) H2(0.0501) H3(-0.0418) H4(-0.058) H5(0.022) H7A(0.1634)
 H7B(0.1669) H11A(0.0499) H11B(0.0489) H12(0.1177) H14(0.1772) H16(0.2628)
 H17(0.347) H18(0.3758) H19(0.3207) H20(0.2358) H21A(0.0004) H21B(-0.0117)
 H21C(-0.0113) H22A(0.0661) H22B(0.0801) H22C(0.1358) H24A(0.3158) H24B(0.297)
 H24C(0.3447)
 Fixed Y: H1(0.2208) H2(0.0835) H3(0.0945) H4(0.2512) H5(0.3913) H7A(0.3754)
 H7B(0.3999) H11A(0.5035) H11B(0.6329) H12(0.4887) H14(0.7371) H16(0.4765)
 H17(0.4612) H18(0.6197) H19(0.7957) H20(0.8116) H21A(0.606) H21B(0.7061)
 H21C(0.7375) H22A(0.8911) H22B(0.8541) H22C(0.858) H24A(0.673) H24B(0.539)
 H24C(0.5994)
 Fixed Z: H1(0.1491) H2(0.0651) H3(0.0544) H4(0.1227) H5(0.2077) H7A(0.3126)
 H7B(0.2291) H11A(0.0733) H11B(0.038) H12(0.0199) H14(0.1856) H16(0.3011)
 H17(0.4557) H18(0.5537) H19(0.4964) H20(0.3418) H21A(0.1482) H21B(0.078)
 H21C(0.1643) H22A(0.2005) H22B(0.1291) H22C(0.2358) H24A(0.0777) H24B(0.072)
 H24C(0.1692)
;
_olex2_submission_special_instructions 'No special instructions were received'

loop_
_space_group_symop_id
_space_group_symop_operation_xyz
1 'x, y, z'
2 '-x, y, -z+1/2'
3 'x+1/2, y+1/2, z'
4 '-x+1/2, y+1/2, -z+1/2'
5 '-x, -y, -z'
6 'x, -y, z-1/2'
7 '-x+1/2, -y+1/2, -z'
8 'x+1/2, -y+1/2, z-1/2'

loop_
_atom_site_label
_atom_site_type_symbol
_atom_site_fract_x
_atom_site_fract_y
_atom_site_fract_z
_atom_site_U_iso_or_equiv
_atom_site_adp_type
_atom_site_occupancy
_atom_site_symmetry_multiplicity
_atom_site_calc_flag
_atom_site_refinement_flags
O1 O 0.13263(10) 0.52604(18) 0.38413(12) 0.0908(6) Uani 1 1 d .
O2 O 0.10450(8) 0.69055(16) 0.29674(11) 0.0706(5) Uani 1 1 d .
O3 O 0.23578(8) 0.56036(14) 0.14000(11) 0.0698(5) Uani 1 1 d .
O4 O 0.22705(12) 0.7411(2) 0.08548(18) 0.1187(9) Uani 1 1 d .
N1 N 0.12150(8) 0.52658(16) 0.24654(11) 0.0536(5) Uani 1 1 d .
C1 C 0.09133(13) 0.2269(2) 0.14470(18) 0.0733(7) Uani 1 1 d .
H1 H 0.1288 0.2208 0.1491 0.088 Uiso 1 1 calc R
C2 C 0.04450(18) 0.1450(3) 0.0946(2) 0.0931(9) Uani 1 1 d .
H2 H 0.0501 0.0835 0.0651 0.112 Uiso 1 1 calc R
C3 C -0.01037(18) 0.1522(3) 0.0874(2) 0.1023(11) Uani 1 1 d .
H3 H -0.0418 0.0945 0.0544 0.123 Uiso 1 1 calc R
C4 C -0.01985(15) 0.2449(3) 0.1288(2) 0.1029(11) Uani 1 1 d .
H4 H -0.0580 0.2512 0.1227 0.123 Uiso 1 1 calc R
C5 C 0.02810(13) 0.3284(3) 0.17967(19) 0.0829(8) Uani 1 1 d .
H5 H 0.0220 0.3913 0.2077 0.099 Uiso 1 1 calc R
C6 C 0.08443(11) 0.3193(2) 0.18922(15) 0.0589(6) Uani 1 1 d .
C7 C 0.13904(11) 0.4032(2) 0.24870(16) 0.0621(6) Uani 1 1 d .
H7A H 0.1634 0.3754 0.3126 0.074 Uiso 1 1 calc R
H7B H 0.1669 0.3999 0.2291 0.074 Uiso 1 1 calc R
C8 C 0.12117(11) 0.5748(3) 0.31593(17) 0.0640(7) Uani 1 1 d .
C9 C 0.07879(11) 0.7121(2) 0.19945(17) 0.0663(7) Uani 1 1 d .
C10 C 0.11424(10) 0.61718(18) 0.18222(14) 0.0515(6) Uani 1 1 d .
C11 C 0.07616(11) 0.5710(2) 0.08177(15) 0.0669(7) Uani 1 1 d .
H11A H 0.0499 0.5035 0.0733 0.080 Uiso 1 1 calc R
H11B H 0.0489 0.6329 0.0380 0.080 Uiso 1 1 calc R
C12 C 0.12534(13) 0.5354(2) 0.06867(16) 0.0699(7) Uani 1 1 d .
H12 H 0.1177 0.4887 0.0199 0.084 Uiso 1 1 calc R
C13 C 0.18052(12) 0.5784(2) 0.13463(15) 0.0565(6) Uani 1 1 d .
C14 C 0.18060(10) 0.65385(19) 0.20450(13) 0.0505(5) Uani 1 1 d .
H14 H 0.1772 0.7371 0.1856 0.061 Uiso 1 1 calc R
C15 C 0.23832(10) 0.6443(2) 0.30467(14) 0.0513(6) Uani 1 1 d .
C16 C 0.27354(11) 0.5414(2) 0.34033(16) 0.0633(6) Uani 1 1 d .
H16 H 0.2628 0.4765 0.3011 0.076 Uiso 1 1 calc R
C17 C 0.32439(12) 0.5323(3) 0.43294(19) 0.0830(9) Uani 1 1 d .
H17 H 0.3470 0.4612 0.4557 0.100 Uiso 1 1 calc R
C18 C 0.34172(15) 0.6263(4) 0.4911(2) 0.0980(11) Uani 1 1 d .
H18 H 0.3758 0.6197 0.5537 0.118 Uiso 1 1 calc R
C19 C 0.30875(15) 0.7306(3) 0.4571(2) 0.0914(9) Uani 1 1 d .
H19 H 0.3207 0.7957 0.4964 0.110 Uiso 1 1 calc R
C20 C 0.25761(12) 0.7397(2) 0.36435(17) 0.0719(7) Uani 1 1 d .
H20 H 0.2358 0.8116 0.3418 0.086 Uiso 1 1 calc R
C21 C 0.00750(12) 0.6882(3) 0.1422(2) 0.0939(9) Uani 1 1 d .
H21A H 0.0004 0.6060 0.1482 0.141 Uiso 1 1 calc R
H21B H -0.0117 0.7061 0.0780 0.141 Uiso 1 1 calc R
H21C H -0.0113 0.7375 0.1643 0.141 Uiso 1 1 calc R
C22 C 0.09132(15) 0.8405(2) 0.1904(2) 0.0923(9) Uani 1 1 d .
H22A H 0.0661 0.8911 0.2005 0.138 Uiso 1 1 calc R
H22B H 0.0801 0.8541 0.1291 0.138 Uiso 1 1 calc R
H22C H 0.1358 0.8580 0.2358 0.138 Uiso 1 1 calc R
C23 C 0.25340(14) 0.6475(3) 0.10847(19) 0.0755(7) Uani 1 1 d .
C24 C 0.30745(17) 0.6116(3) 0.1067(2) 0.1048(10) Uani 1 1 d .
H24A H 0.3158 0.6730 0.0777 0.157 Uiso 1 1 calc R
H24B H 0.2970 0.5390 0.0720 0.157 Uiso 1 1 calc R
H24C H 0.3447 0.5994 0.1692 0.157 Uiso 1 1 calc R

loop_
_atom_site_aniso_label
_atom_site_aniso_U_11
_atom_site_aniso_U_22
_atom_site_aniso_U_33
_atom_site_aniso_U_23
_atom_site_aniso_U_13
_atom_site_aniso_U_12
O1 0.1152(16) 0.1097(15) 0.0640(11) 0.0025(11) 0.0621(12) -0.0091(12)
O2 0.0771(11) 0.0777(13) 0.0623(11) -0.0119(9) 0.0441(9) 0.0033(9)
O3 0.0930(13) 0.0648(11) 0.0751(11) 0.0044(9) 0.0625(10) 0.0062(9)
O4 0.171(2) 0.0713(14) 0.189(2) 0.0319(15) 0.148(2) 0.0235(14)
N1 0.0590(12) 0.0534(12) 0.0467(10) -0.0087(9) 0.0302(9) -0.0101(9)
C1 0.0810(18) 0.0576(16) 0.0790(18) -0.0082(14) 0.0459(16) -0.0070(14)
C2 0.112(3) 0.0663(19) 0.094(2) -0.0203(16) 0.057(2) -0.0188(18)
C3 0.116(3) 0.089(2) 0.084(2) -0.0241(18) 0.049(2) -0.051(2)
C4 0.093(2) 0.129(3) 0.104(2) -0.027(2) 0.068(2) -0.051(2)
C5 0.090(2) 0.097(2) 0.0844(19) -0.0318(16) 0.0637(17) -0.0383(17)
C6 0.0691(16) 0.0560(15) 0.0571(14) -0.0062(11) 0.0402(13) -0.0163(12)
C7 0.0622(14) 0.0549(15) 0.0653(15) -0.0020(12) 0.0355(13) -0.0098(12)
C8 0.0640(16) 0.0772(19) 0.0515(15) -0.0090(13) 0.0344(13) -0.0121(13)
C9 0.0653(16) 0.0712(18) 0.0599(15) -0.0007(12) 0.0355(13) 0.0093(12)
C10 0.0536(13) 0.0537(13) 0.0431(12) -0.0044(10) 0.0263(11) -0.0035(10)
C11 0.0666(16) 0.0718(17) 0.0452(13) -0.0053(12) 0.0235(12) -0.0071(13)
C12 0.0883(19) 0.0699(17) 0.0469(14) -0.0119(12) 0.0372(15) -0.0039(14)
C13 0.0705(16) 0.0558(14) 0.0516(13) -0.0033(11) 0.0407(13) 0.0009(12)
C14 0.0620(14) 0.0427(12) 0.0486(12) -0.0043(9) 0.0337(11) -0.0040(10)
C15 0.0520(13) 0.0551(14) 0.0494(13) -0.0077(11) 0.0313(11) -0.0119(11)
C16 0.0563(15) 0.0635(16) 0.0623(15) -0.0030(12) 0.0307(13) -0.0126(12)
C17 0.0554(16) 0.097(2) 0.0720(19) 0.0199(17) 0.0237(15) -0.0098(15)
C18 0.076(2) 0.139(3) 0.0541(17) 0.000(2) 0.0242(15) -0.039(2)
C19 0.090(2) 0.112(3) 0.0643(19) -0.0361(18) 0.0413(18) -0.043(2)
C20 0.0771(17) 0.0708(17) 0.0655(17) -0.0196(13) 0.0408(15) -0.0181(14)
C21 0.0661(18) 0.124(3) 0.0838(19) 0.0038(18) 0.0399(16) 0.0166(17)
C22 0.106(2) 0.0626(18) 0.110(2) -0.0005(16) 0.064(2) 0.0201(16)
C23 0.104(2) 0.0635(18) 0.0850(18) -0.0031(15) 0.0703(18) -0.0002(16)
C24 0.138(3) 0.105(2) 0.134(3) 0.001(2) 0.114(2) 0.011(2)

loop_
_atom_type_symbol
_atom_type_description
_atom_type_scat_dispersion_real
_atom_type_scat_dispersion_imag
_atom_type_scat_source
C C 0.0033 0.0016 'International Tables Vol C Tables 4.2.6.8 and 6.1.1.4'
H H 0.0000 0.0000 'International Tables Vol C Tables 4.2.6.8 and 6.1.1.4'
N N 0.0061 0.0033 'International Tables Vol C Tables 4.2.6.8 and 6.1.1.4'
O O 0.0106 0.0060 'International Tables Vol C Tables 4.2.6.8 and 6.1.1.4'

loop_
_geom_angle_atom_site_label_1
_geom_angle_atom_site_label_2
_geom_angle_atom_site_label_3
_geom_angle
C8 O2 C9 108.29(18)
C23 O3 C13 117.1(2)
C7 N1 C10 125.50(18)
C8 N1 C7 121.9(2)
C8 N1 C10 111.6(2)
C2 C1 H1 119.4
C2 C1 C6 121.3(3)
C6 C1 H1 119.4
C1 C2 H2 119.8
C3 C2 C1 120.3(3)
C3 C2 H2 119.8
C2 C3 H3 119.9
C2 C3 C4 120.2(3)
C4 C3 H3 119.9
C3 C4 H4 120.4
C3 C4 C5 119.1(3)
C5 C4 H4 120.4
C4 C5 H5 119.6
C6 C5 C4 120.7(3)
C6 C5 H5 119.6
C1 C6 C7 119.4(2)
C5 C6 C1 118.3(2)
C5 C6 C7 122.3(2)
N1 C7 C6 115.5(2)
N1 C7 H7A 108.4
N1 C7 H7B 108.4
C6 C7 H7A 108.4
C6 C7 H7B 108.4
H7A C7 H7B 107.5
O1 C8 O2 123.3(2)
O1 C8 N1 127.5(3)
O2 C8 N1 109.2(2)
O2 C9 C10 102.11(18)
O2 C9 C21 106.8(2)
O2 C9 C22 108.0(2)
C21 C9 C10 112.0(2)
C22 C9 C10 116.5(2)
C22 C9 C21 110.6(2)
N1 C10 C9 98.20(17)
N1 C10 C11 111.94(18)
N1 C10 C14 111.64(17)
C9 C10 C14 117.14(18)
C11 C10 C9 114.39(19)
C11 C10 C14 103.81(17)
C10 C11 H11A 110.8
C10 C11 H11B 110.8
H11A C11 H11B 108.9
C12 C11 C10 104.60(19)
C12 C11 H11A 110.8
C12 C11 H11B 110.8
C11 C12 H12 124.7
C13 C12 C11 110.5(2)
C13 C12 H12 124.7
O3 C13 C14 121.7(2)
C12 C13 O3 123.3(2)
C12 C13 C14 115.0(2)
C10 C14 H14 107.4
C13 C14 C10 100.10(17)
C13 C14 H14 107.4
C13 C14 C15 116.93(19)
C15 C14 C10 116.96(17)
C15 C14 H14 107.4
C16 C15 C14 122.02(19)
C16 C15 C20 117.3(2)
C20 C15 C14 120.7(2)
C15 C16 H16 119.3
C15 C16 C17 121.4(2)
C17 C16 H16 119.3
C16 C17 H17 119.8
C18 C17 C16 120.4(3)
C18 C17 H17 119.8
C17 C18 H18 120.3
C17 C18 C19 119.5(3)
C19 C18 H18 120.3
C18 C19 H19 119.9
C18 C19 C20 120.2(3)
C20 C19 H19 119.9
C15 C20 C19 121.2(3)
C15 C20 H20 119.4
C19 C20 H20 119.4
C9 C21 H21A 109.5
C9 C21 H21B 109.5
C9 C21 H21C 109.5
H21A C21 H21B 109.5
H21A C21 H21C 109.5
H21B C21 H21C 109.5
C9 C22 H22A 109.5
C9 C22 H22B 109.5
C9 C22 H22C 109.5
H22A C22 H22B 109.5
H22A C22 H22C 109.5
H22B C22 H22C 109.5
O3 C23 C24 111.8(3)
O4 C23 O3 121.6(3)
O4 C23 C24 126.5(3)
C23 C24 H24A 109.5
C23 C24 H24B 109.5
C23 C24 H24C 109.5
H24A C24 H24B 109.5
H24A C24 H24C 109.5
H24B C24 H24C 109.5

loop_
_geom_bond_atom_site_label_1
_geom_bond_atom_site_label_2
_geom_bond_distance
C1 H1 0.9300
C1 C2 1.356(4)
C1 C6 1.379(3)
C2 H2 0.9300
C2 C3 1.353(4)
C3 H3 0.9300
C3 C4 1.378(5)
C4 H4 0.9300
C4 C5 1.384(4)
C5 H5 0.9300
C5 C6 1.370(4)
C6 C7 1.498(3)
C7 N1 1.452(3)
C7 H7A 0.9700
C7 H7B 0.9700
C8 O1 1.197(3)
C8 O2 1.349(3)
C8 N1 1.352(3)
C9 O2 1.461(3)
C9 C10 1.552(3)
C9 C21 1.517(4)
C9 C22 1.507(4)
C10 N1 1.458(3)
C10 C11 1.534(3)
C10 C14 1.574(3)
C11 H11A 0.9700
C11 H11B 0.9700
C11 C12 1.479(3)
C12 H12 0.9300
C12 C13 1.294(3)
C13 O3 1.392(3)
C13 C14 1.502(3)
C14 H14 0.9800
C14 C15 1.509(3)
C15 C16 1.375(3)
C15 C20 1.378(3)
C16 H16 0.9300
C16 C17 1.378(3)
C17 H17 0.9300
C17 C18 1.356(4)
C18 H18 0.9300
C18 C19 1.363(4)
C19 H19 0.9300
C19 C20 1.381(4)
C20 H20 0.9300
C21 H21A 0.9600
C21 H21B 0.9600
C21 H21C 0.9600
C22 H22A 0.9600
C22 H22B 0.9600
C22 H22C 0.9600
C23 O3 1.335(3)
C23 O4 1.187(3)
C23 C24 1.476(4)
C24 H24A 0.9600
C24 H24B 0.9600
C24 H24C 0.9600

loop_
_geom_torsion_atom_site_label_1
_geom_torsion_atom_site_label_2
_geom_torsion_atom_site_label_3
_geom_torsion_atom_site_label_4
_geom_torsion
O1 C8 O2 C9 -165.9(2)
O1 C8 N1 C7 -2.3(4)
O1 C8 N1 C10 -171.7(2)
O2 C8 N1 C7 178.64(18)
O2 C8 N1 C10 9.2(2)
O2 C9 C10 N1 30.7(2)
O2 C9 C10 C11 149.39(19)
O2 C9 C10 C14 -88.8(2)
O3 C13 C14 C10 -166.03(19)
O3 C13 C14 C15 -38.7(3)
O4 C23 O3 C13 7.3(4)
N1 C8 O2 C9 13.2(2)
N1 C10 C11 C12 -97.4(2)
N1 C10 C14 C13 97.96(19)
N1 C10 C14 C15 -29.4(2)
C1 C2 C3 C4 1.8(5)
C1 C6 C7 N1 144.0(2)
C2 C1 C6 C5 -1.7(4)
C2 C1 C6 C7 176.1(2)
C2 C3 C4 C5 -1.7(5)
C3 C4 C5 C6 -0.2(5)
C4 C5 C6 C1 1.8(4)
C4 C5 C6 C7 -175.9(3)
C5 C6 C7 N1 -38.3(3)
C6 C1 C2 C3 -0.1(4)
C6 C7 N1 C8 101.8(2)
C6 C7 N1 C10 -90.3(3)
C9 C10 N1 C7 165.67(19)
C9 C10 N1 C8 -25.4(2)
C9 C10 C11 C12 152.0(2)
C9 C10 C14 C13 -149.96(18)
C9 C10 C14 C15 82.7(2)
C10 C9 O2 C8 -28.3(2)
C10 C11 C12 C13 -14.4(3)
C10 C14 C15 C16 88.9(2)
C10 C14 C15 C20 -90.9(2)
C11 C10 N1 C7 45.1(3)
C11 C10 N1 C8 -145.9(2)
C11 C10 C14 C13 -22.8(2)
C11 C10 C14 C15 -150.16(19)
C11 C12 C13 O3 -179.44(19)
C11 C12 C13 C14 -1.4(3)
C12 C13 O3 C23 98.6(3)
C12 C13 C14 C10 15.9(2)
C12 C13 C14 C15 143.3(2)
C13 C14 C15 C16 -29.8(3)
C13 C14 C15 C20 150.5(2)
C14 C10 N1 C7 -70.8(2)
C14 C10 N1 C8 98.2(2)
C14 C10 C11 C12 23.1(2)
C14 C13 O3 C23 -79.3(3)
C14 C15 C16 C17 -177.1(2)
C14 C15 C20 C19 177.3(2)
C15 C16 C17 C18 -1.3(4)
C16 C15 C20 C19 -2.5(3)
C16 C17 C18 C19 -0.6(4)
C17 C18 C19 C20 0.8(5)
C18 C19 C20 C15 0.8(4)
C20 C15 C16 C17 2.7(3)
C21 C9 O2 C8 89.4(2)
C21 C9 C10 N1 -83.2(2)
C21 C9 C10 C11 35.4(3)
C21 C9 C10 C14 157.2(2)
C22 C9 O2 C8 -151.7(2)
C22 C9 C10 N1 148.1(2)
C22 C9 C10 C11 -93.2(3)
C22 C9 C10 C14 28.6(3)
C24 C23 O3 C13 -172.6(2)
